data_7116993
loop_
_publ_author_name
'Ke Cao'
'Yawen Huang'
'Junxiao Yang'
'Ji Wu'

_publ_section_title
;
 Palladium catalyzed selective mono-arylation of o-carboranes via B-H
 activation
;
_journal_name_full Chem.Commun.
_journal_page_first 7257
_journal_paper_doi 10.1039/C5cc01331C
_journal_volume 51
_journal_year 2015
_chemical_formula_moiety 'C13 H24 B10 O2'
_chemical_formula_sum 'C13 H24 B10 O2'
_chemical_formula_weight 320.42
_space_group_crystal_system monoclinic
_space_group_IT_number 14
_space_group_name_Hall '-P 2ybc'
_space_group_name_H-M_alt 'P 1 21/c 1'
_symmetry_space_group_name_Hall '-P 2ybc'
_symmetry_space_group_name_H-M 'P 1 21/c 1'
_atom_sites_solution_hydrogens geom
_atom_sites_solution_primary direct
_audit_creation_date 2015-01-14
_audit_creation_method
;
Olex2 1.2
(compiled 2015.01.12 svn.r3133 for OlexSys, GUI svn.r4987)
;
_audit_update_record
;
2015-01-15 deposited with the CCDC.
2015-03-24 downloaded from the CCDC.
;
_cell_angle_alpha 90
_cell_angle_beta 93.078(5)
_cell_angle_gamma 90
_cell_formula_units_Z 4
_cell_length_a 7.3151(4)
_cell_length_b 13.2180(6)
_cell_length_c 19.6674(9)
_cell_measurement_reflns_used 1424
_cell_measurement_temperature 293.93(10)
_cell_measurement_theta_max 24.2550
_cell_measurement_theta_min 3.7000
_cell_volume 1898.92(16)
_computing_cell_refinement
;
CrysAlisPro, Agilent Technologies,
Version 1.171.36.32 (release 02-08-2013 CrysAlis171 .NET)
(compiled Aug  2 2013,16:46:58)
;
_computing_data_collection
;
CrysAlisPro, Agilent Technologies,
Version 1.171.36.32 (release 02-08-2013 CrysAlis171 .NET)
(compiled Aug  2 2013,16:46:58)
;
_computing_data_reduction
;
CrysAlisPro, Agilent Technologies,
Version 1.171.36.32 (release 02-08-2013 CrysAlis171 .NET)
(compiled Aug  2 2013,16:46:58)
;
_computing_molecular_graphics 'Olex2 (Dolomanov et al., 2009)'
_computing_publication_material 'Olex2 (Dolomanov et al., 2009)'
_computing_structure_refinement 'ShelXL (Sheldrick, 2008)'
_computing_structure_solution 'ShelXS (Sheldrick, 2008)'
_diffrn_ambient_temperature 293.93(10)
_diffrn_detector_area_resol_mean 16.0733
_diffrn_measured_fraction_theta_full 0.995
_diffrn_measured_fraction_theta_max 0.996
_diffrn_measurement_details
;
  1 omega  -33.00   21.00   1.2000    6.0000
omega____ theta____ kappa____ phi______ frames
    -      -16.3571   19.0000   90.0000 45

  2 omega  -18.00   24.00   1.2000    6.0000
omega____ theta____ kappa____ phi______ frames
    -      -16.3571  -99.0000   90.0000 35

  3 omega   54.00   91.20   1.2000    6.0000
omega____ theta____ kappa____ phi______ frames
    -       19.7946  178.0000   60.0000 31

  4 omega  -41.00   58.60   1.2000    6.0000
omega____ theta____ kappa____ phi______ frames
    -       19.7946  -19.0000   90.0000 83
;
_diffrn_measurement_device_type 'SuperNova, Dual, Cu at zero, Eos'
_diffrn_measurement_method '\w scans'
_diffrn_orient_matrix_UB_11 0.0592418000
_diffrn_orient_matrix_UB_12 -0.0424806000
_diffrn_orient_matrix_UB_13 0.0019266000
_diffrn_orient_matrix_UB_21 -0.0658264000
_diffrn_orient_matrix_UB_22 -0.0287421000
_diffrn_orient_matrix_UB_23 -0.0195051000
_diffrn_orient_matrix_UB_31 0.0398304000
_diffrn_orient_matrix_UB_32 0.0157687000
_diffrn_orient_matrix_UB_33 -0.0303387000
_diffrn_radiation_monochromator mirror
_diffrn_radiation_type MoK\a
_diffrn_radiation_wavelength 0.71073
_diffrn_reflns_av_R_equivalents 0.0370
_diffrn_reflns_av_unetI/netI 0.0652
_diffrn_reflns_Laue_measured_fraction_full 0.995
_diffrn_reflns_Laue_measured_fraction_max 0.996
_diffrn_reflns_limit_h_max 9
_diffrn_reflns_limit_h_min -9
_diffrn_reflns_limit_k_max 15
_diffrn_reflns_limit_k_min -16
_diffrn_reflns_limit_l_max 24
_diffrn_reflns_limit_l_min -23
_diffrn_reflns_number 7729
_diffrn_reflns_point_group_measured_fraction_full 0.995
_diffrn_reflns_point_group_measured_fraction_max 0.996
_diffrn_reflns_theta_full 25.500
_diffrn_reflns_theta_max 26.020
_diffrn_reflns_theta_min 3.304
_diffrn_source 'SuperNova (Mo) X-ray Source'
_exptl_absorpt_coefficient_mu 0.062
_exptl_absorpt_correction_T_max 1.00000
_exptl_absorpt_correction_T_min 0.67924
_exptl_absorpt_correction_type multi-scan
_exptl_absorpt_process_details
;
CrysAlisPro, Agilent Technologies,
Version 1.171.36.32 (release 02-08-2013 CrysAlis171 .NET)
(compiled Aug  2 2013,16:46:58)
Empirical absorption correction using spherical harmonics,
 implemented in SCALE3 ABSPACK scaling algorithm.
;
_exptl_crystal_colour 'clear light colourless'
_exptl_crystal_density_diffrn 1.121
_exptl_crystal_description block
_exptl_crystal_F_000 672
_exptl_crystal_size_max 0.36
_exptl_crystal_size_mid 0.29
_exptl_crystal_size_min 0.27
_refine_diff_density_max 0.211
_refine_diff_density_min -0.183
_refine_diff_density_rms 0.038
_refine_ls_extinction_coef 0.015(3)
_refine_ls_extinction_expression Fc^*^=kFc[1+0.001xFc^2^\l^3^/sin(2\q)]^-1/4^
_refine_ls_extinction_method 'SHELXL-2014/7 (Sheldrick 2014'
_refine_ls_goodness_of_fit_ref 1.058
_refine_ls_hydrogen_treatment constr
_refine_ls_matrix_type full
_refine_ls_number_parameters 230
_refine_ls_number_reflns 3723
_refine_ls_number_restraints 0
_refine_ls_restrained_S_all 1.058
_refine_ls_R_factor_all 0.1162
_refine_ls_R_factor_gt 0.0694
_refine_ls_shift/su_max 0.000
_refine_ls_shift/su_mean 0.000
_refine_ls_structure_factor_coef Fsqd
_refine_ls_weighting_details 'w=1/[\s^2^(Fo^2^)+(0.0807P)^2^+0.2727P] where P=(Fo^2^+2Fc^2^)/3'
_refine_ls_weighting_scheme calc
_refine_ls_wR_factor_gt 0.1663
_refine_ls_wR_factor_ref 0.2026
_reflns_Friedel_coverage 0.000
_reflns_Friedel_fraction_full .
_reflns_Friedel_fraction_max .
_reflns_number_gt 2204
_reflns_number_total 3723
_reflns_threshold_expression 'I > 2\s(I)'
_cod_data_source_file c5cc01331c2.cif
_cod_data_source_block caok1125
_cod_original_cell_volume 1898.90(15)
_cod_database_code 7116993
_shelx_space_group_comment
;
The symmetry employed for this shelxl refinement is uniquely defined
by the following loop, which should always be used as a source of
symmetry information in preference to the above space-group names.
They are only intended as comments.
;
_reflns_odcompleteness_completeness 99.63
_reflns_odcompleteness_iscentric 1
_reflns_odcompleteness_theta 26.32
_olex2_refinement_description
;
1. Fixed Uiso
 At 1.2 times of:
  All B(H) groups, All C(H) groups, All C(H,H) groups
 At 1.5 times of:
  All C(H,H,H) groups
2.a Secondary CH2 refined with riding coordinates:
 C12(H12A,H12B)
2.b Aromatic/amide H refined with riding coordinates:
 C6(H6), C7(H7), C9(H9), C10(H10)
2.c Idealised Me refined as rotating group:
 C3(H3A,H3B,H3C), C4(H4A,H4B,H4C), C13(H13A,H13B,H13C)
2.d Boron cage BH refined with riding coordinates:
 B3(H3), B4(H4), B5(H5), B6(H6A), B7(H7A), B9(H9A), B10(H10A), B11(H11),
 B12(H12)
;
_shelx_shelxl_version_number 2014/7
_olex2_submission_special_instructions 'No special instructions were received'

loop_
_space_group_symop_operation_xyz
'x, y, z'
'-x, y+1/2, -z+1/2'
'-x, -y, -z'
'x, -y-1/2, z-1/2'

loop_
_atom_site_label
_atom_site_type_symbol
_atom_site_fract_x
_atom_site_fract_y
_atom_site_fract_z
_atom_site_U_iso_or_equiv
_atom_site_adp_type
_atom_site_occupancy
_atom_site_site_symmetry_order
_atom_site_calc_flag
_atom_site_refinement_flags_posn
_atom_site_refinement_flags_adp
_atom_site_refinement_flags_occupancy
_atom_site_disorder_assembly
_atom_site_disorder_group
O1 O 0.0655(3) 0.36117(16) 0.10220(12) 0.0899(7) Uani 1 1 d . . . . .
O2 O -0.2046(3) 0.42971(15) 0.07048(10) 0.0732(6) Uani 1 1 d . . . . .
C1 C 0.2516(3) 1.0475(2) 0.10581(12) 0.0511(7) Uani 1 1 d . . . . .
C2 C 0.1731(3) 1.04906(19) 0.18436(11) 0.0481(6) Uani 1 1 d . . . . .
C3 C 0.0390(4) 1.1317(2) 0.20152(15) 0.0700(9) Uani 1 1 d . . . . .
H3A H 0.0902 1.1966 0.1915 0.105 Uiso 1 1 calc GR . . . .
H3B H 0.0157 1.1283 0.2490 0.105 Uiso 1 1 calc GR . . . .
H3C H -0.0736 1.1226 0.1749 0.105 Uiso 1 1 calc GR . . . .
C4 C 0.1822(5) 1.1261(2) 0.05469(15) 0.0777(9) Uani 1 1 d . . . . .
H4A H 0.2525 1.1227 0.0149 0.117 Uiso 1 1 calc GR . . . .
H4B H 0.1944 1.1923 0.0746 0.117 Uiso 1 1 calc GR . . . .
H4C H 0.0557 1.1133 0.0421 0.117 Uiso 1 1 calc GR . . . .
C5 C 0.1554(3) 0.73740(18) 0.13596(10) 0.0409(6) Uani 1 1 d . . . . .
C6 C 0.2660(3) 0.6529(2) 0.14872(13) 0.0555(7) Uani 1 1 d . . . . .
H6 H 0.3845 0.6621 0.1672 0.067 Uiso 1 1 calc R . . . .
C7 C 0.2049(4) 0.5562(2) 0.13471(13) 0.0579(7) Uani 1 1 d . . . . .
H7 H 0.2822 0.5014 0.1436 0.069 Uiso 1 1 calc R . . . .
C8 C 0.0300(3) 0.54034(19) 0.10760(12) 0.0486(6) Uani 1 1 d . . . . .
C9 C -0.0838(3) 0.6226(2) 0.09473(13) 0.0557(7) Uani 1 1 d . . . . .
H9 H -0.2024 0.6127 0.0764 0.067 Uiso 1 1 calc R . . . .
C10 C -0.0213(3) 0.7192(2) 0.10909(12) 0.0517(7) Uani 1 1 d . . . . .
H10 H -0.0996 0.7737 0.1005 0.062 Uiso 1 1 calc R . . . .
C11 C -0.0304(4) 0.4347(2) 0.09351(13) 0.0612(8) Uani 1 1 d . . . . .
C12 C -0.2760(5) 0.3301(2) 0.05320(18) 0.0893(11) Uani 1 1 d . . . . .
H12A H -0.2705 0.2870 0.0931 0.107 Uiso 1 1 calc R . . . .
H12B H -0.2043 0.2991 0.0187 0.107 Uiso 1 1 calc R . . . .
C13 C -0.4667(5) 0.3428(3) 0.0273(2) 0.1188(15) Uani 1 1 d . . . . .
H13A H -0.4719 0.3916 -0.0089 0.178 Uiso 1 1 calc GR . . . .
H13B H -0.5393 0.3660 0.0635 0.178 Uiso 1 1 calc GR . . . .
H13C H -0.5134 0.2792 0.0105 0.178 Uiso 1 1 calc GR . . . .
B3 B 0.0984(4) 0.9569(2) 0.12871(13) 0.0433(7) Uani 1 1 d . . . . .
H3 H -0.0432 0.9519 0.1071 0.052 Uiso 1 1 calc R . . . .
B4 B 0.2880(4) 0.9268(2) 0.08085(14) 0.0490(7) Uani 1 1 d . . . . .
H4 H 0.2707 0.9008 0.0278 0.059 Uiso 1 1 calc R . . . .
B5 B 0.4708(4) 1.0064(3) 0.10861(16) 0.0643(10) Uani 1 1 d . . . . .
H5 H 0.5732 1.0322 0.0735 0.077 Uiso 1 1 calc R . . . .
B6 B 0.3948(4) 1.0864(3) 0.17297(15) 0.0612(9) Uani 1 1 d . . . . .
H6A H 0.4447 1.1644 0.1800 0.073 Uiso 1 1 calc R . . . .
B7 B 0.1552(4) 0.9292(2) 0.21482(13) 0.0472(7) Uani 1 1 d . . . . .
H7A H 0.0510 0.9050 0.2497 0.057 Uiso 1 1 calc R . . . .
B8 B 0.2304(3) 0.8474(2) 0.14978(13) 0.0417(7) Uani 1 1 d . . . . .
B9 B 0.4643(4) 0.8803(3) 0.13763(16) 0.0577(9) Uani 1 1 d . . . . .
H9A H 0.5631 0.8232 0.1220 0.069 Uiso 1 1 calc R . . . .
B10 B 0.5295(4) 0.9799(3) 0.19484(17) 0.0680(10) Uani 1 1 d . . . . .
H10A H 0.6705 0.9877 0.2166 0.082 Uiso 1 1 calc R . . . .
B11 B 0.3388(4) 1.0088(3) 0.24190(14) 0.0575(9) Uani 1 1 d . . . . .
H11 H 0.3542 1.0363 0.2947 0.069 Uiso 1 1 calc R . . . .
B12 B 0.3817(4) 0.8821(3) 0.22090(15) 0.0574(8) Uani 1 1 d . . . . .
H12 H 0.4265 0.8261 0.2597 0.069 Uiso 1 1 calc R . . . .

loop_
_atom_site_aniso_label
_atom_site_aniso_U_11
_atom_site_aniso_U_22
_atom_site_aniso_U_33
_atom_site_aniso_U_23
_atom_site_aniso_U_13
_atom_site_aniso_U_12
O1 0.1142(18) 0.0430(13) 0.1119(18) -0.0080(12) -0.0008(14) 0.0090(13)
O2 0.0819(14) 0.0459(13) 0.0913(14) -0.0128(11) 0.0010(11) -0.0140(11)
C1 0.0662(16) 0.0433(15) 0.0443(13) -0.0009(12) 0.0088(11) -0.0145(13)
C2 0.0552(14) 0.0435(15) 0.0463(13) -0.0069(12) 0.0099(10) -0.0067(12)
C3 0.0782(19) 0.0519(19) 0.081(2) -0.0102(16) 0.0161(15) 0.0044(16)
C4 0.114(3) 0.0511(19) 0.0677(18) 0.0127(15) -0.0002(17) -0.0142(18)
C5 0.0435(12) 0.0408(14) 0.0386(12) 0.0030(11) 0.0035(9) 0.0020(11)
C6 0.0500(14) 0.0508(17) 0.0648(16) -0.0013(14) -0.0054(12) 0.0079(13)
C7 0.0658(17) 0.0422(16) 0.0650(16) 0.0013(14) -0.0026(13) 0.0141(14)
C8 0.0629(16) 0.0383(15) 0.0448(13) -0.0015(12) 0.0047(11) -0.0032(13)
C9 0.0536(14) 0.0461(16) 0.0665(16) 0.0052(14) -0.0063(12) -0.0035(13)
C10 0.0487(14) 0.0360(15) 0.0697(16) 0.0086(13) -0.0033(12) 0.0013(12)
C11 0.083(2) 0.0462(18) 0.0551(16) -0.0051(14) 0.0093(14) -0.0058(17)
C12 0.110(3) 0.054(2) 0.104(3) -0.022(2) 0.012(2) -0.027(2)
C13 0.096(3) 0.089(3) 0.173(4) -0.031(3) 0.023(3) -0.041(2)
B3 0.0450(14) 0.0396(16) 0.0452(14) -0.0026(13) 0.0008(11) -0.0065(13)
B4 0.0598(17) 0.0456(18) 0.0426(14) -0.0046(14) 0.0126(12) -0.0115(15)
B5 0.0545(17) 0.074(2) 0.0667(19) -0.0126(18) 0.0204(15) -0.0227(18)
B6 0.0633(18) 0.063(2) 0.0582(18) -0.0129(16) 0.0091(14) -0.0270(18)
B7 0.0519(15) 0.0485(18) 0.0418(14) 0.0001(14) 0.0079(11) -0.0071(14)
B8 0.0385(13) 0.0458(17) 0.0408(13) -0.0004(12) 0.0012(10) 0.0011(13)
B9 0.0392(14) 0.066(2) 0.0682(19) -0.0121(18) 0.0084(13) -0.0058(15)
B10 0.0458(16) 0.082(3) 0.076(2) -0.016(2) -0.0023(15) -0.0129(18)
B11 0.0596(17) 0.065(2) 0.0474(15) -0.0114(16) -0.0010(13) -0.0126(17)
B12 0.0523(16) 0.066(2) 0.0525(16) -0.0026(16) -0.0101(13) -0.0011(16)

loop_
_atom_type_symbol
_atom_type_description
_atom_type_scat_dispersion_real
_atom_type_scat_dispersion_imag
_atom_type_scat_source
C C 0.0033 0.0016 'International Tables Vol C Tables 4.2.6.8 and 6.1.1.4'
H H 0.0000 0.0000 'International Tables Vol C Tables 4.2.6.8 and 6.1.1.4'
B B 0.0013 0.0007 'International Tables Vol C Tables 4.2.6.8 and 6.1.1.4'
O O 0.0106 0.0060 'International Tables Vol C Tables 4.2.6.8 and 6.1.1.4'

loop_
_geom_angle_atom_site_label_1
_geom_angle_atom_site_label_2
_geom_angle_atom_site_label_3
_geom_angle
_geom_angle_site_symmetry_1
_geom_angle_site_symmetry_3
C11 O2 C12 116.8(3) . .
C2 C1 B3 60.41(14) . .
C2 C1 B4 110.17(19) . .
C2 C1 B5 110.2(2) . .
C2 C1 B6 60.88(15) . .
C4 C1 C2 119.0(2) . .
C4 C1 B3 116.9(2) . .
C4 C1 B4 120.4(2) . .
C4 C1 B5 121.7(2) . .
C4 C1 B6 118.3(2) . .
B3 C1 B6 112.72(19) . .
B4 C1 B3 62.21(15) . .
B4 C1 B6 113.9(2) . .
B5 C1 B3 113.5(2) . .
B5 C1 B4 62.84(17) . .
B5 C1 B6 62.18(18) . .
C1 C2 B3 60.96(14) . .
C1 C2 B6 60.79(15) . .
C1 C2 B7 110.48(19) . .
C1 C2 B11 110.04(18) . .
C3 C2 C1 118.1(2) . .
C3 C2 B3 117.9(2) . .
C3 C2 B6 116.5(2) . .
C3 C2 B7 121.9(2) . .
C3 C2 B11 121.6(2) . .
B3 C2 B6 113.11(19) . .
B7 C2 B3 62.18(15) . .
B7 C2 B6 113.8(2) . .
B11 C2 B3 113.3(2) . .
B11 C2 B6 62.15(18) . .
B11 C2 B7 62.59(17) . .
C2 C3 H3A 109.5 . .
C2 C3 H3B 109.5 . .
C2 C3 H3C 109.5 . .
H3A C3 H3B 109.5 . .
H3A C3 H3C 109.5 . .
H3B C3 H3C 109.5 . .
C1 C4 H4A 109.5 . .
C1 C4 H4B 109.5 . .
C1 C4 H4C 109.5 . .
H4A C4 H4B 109.5 . .
H4A C4 H4C 109.5 . .
H4B C4 H4C 109.5 . .
C6 C5 B8 121.1(2) . .
C10 C5 C6 116.7(2) . .
C10 C5 B8 122.3(2) . .
C5 C6 H6 119.1 . .
C7 C6 C5 121.9(2) . .
C7 C6 H6 119.1 . .
C6 C7 H7 119.9 . .
C8 C7 C6 120.3(2) . .
C8 C7 H7 119.9 . .
C7 C8 C9 119.3(2) . .
C7 C8 C11 118.5(3) . .
C9 C8 C11 122.2(2) . .
C8 C9 H9 120.0 . .
C10 C9 C8 120.0(2) . .
C10 C9 H9 120.0 . .
C5 C10 H10 119.1 . .
C9 C10 C5 121.9(2) . .
C9 C10 H10 119.1 . .
O1 C11 O2 123.2(3) . .
O1 C11 C8 124.5(3) . .
O2 C11 C8 112.3(3) . .
O2 C12 H12A 110.2 . .
O2 C12 H12B 110.2 . .
O2 C12 C13 107.5(3) . .
H12A C12 H12B 108.5 . .
C13 C12 H12A 110.2 . .
C13 C12 H12B 110.2 . .
C12 C13 H13A 109.5 . .
C12 C13 H13B 109.5 . .
C12 C13 H13C 109.5 . .
H13A C13 H13B 109.5 . .
H13A C13 H13C 109.5 . .
H13B C13 H13C 109.5 . .
C1 B3 H3 123.7 . .
C1 B3 B4 58.29(15) . .
C1 B3 B7 105.89(19) . .
C1 B3 B8 106.00(19) . .
C2 B3 C1 58.63(14) . .
C2 B3 H3 123.5 . .
C2 B3 B4 105.63(19) . .
C2 B3 B7 58.72(15) . .
C2 B3 B8 106.29(19) . .
B4 B3 H3 122.1 . .
B4 B3 B8 60.48(15) . .
B7 B3 H3 121.8 . .
B7 B3 B4 108.35(19) . .
B7 B3 B8 60.59(15) . .
B8 B3 H3 122.0 . .
C1 B4 B3 59.50(15) . .
C1 B4 H4 123.8 . .
C1 B4 B5 58.46(17) . .
C1 B4 B8 106.66(18) . .
C1 B4 B9 105.3(2) . .
B3 B4 H4 121.6 . .
B3 B4 B5 107.7(2) . .
B3 B4 B8 60.13(15) . .
B3 B4 B9 108.00(19) . .
B5 B4 H4 121.7 . .
B5 B4 B8 108.8(2) . .
B5 B4 B9 59.86(19) . .
B8 B4 H4 121.3 . .
B9 B4 H4 122.2 . .
B9 B4 B8 60.66(15) . .
C1 B5 B4 58.70(16) . .
C1 B5 H5 123.8 . .
C1 B5 B6 59.71(16) . .
C1 B5 B9 105.8(2) . .
C1 B5 B10 106.07(19) . .
B4 B5 H5 121.4 . .
B6 B5 B4 108.50(19) . .
B6 B5 H5 121.1 . .
B6 B5 B9 108.6(2) . .
B6 B5 B10 59.86(19) . .
B9 B5 B4 60.19(18) . .
B9 B5 H5 121.8 . .
B10 B5 B4 108.7(2) . .
B10 B5 H5 121.8 . .
B10 B5 B9 60.65(19) . .
C1 B6 C2 58.32(15) . .
C1 B6 B5 58.11(16) . .
C1 B6 H6A 124.1 . .
C1 B6 B10 105.0(2) . .
C1 B6 B11 105.0(2) . .
C2 B6 B5 104.9(2) . .
C2 B6 H6A 124.1 . .
C2 B6 B10 104.9(2) . .
C2 B6 B11 58.30(16) . .
B5 B6 H6A 122.5 . .
B5 B6 B11 107.4(3) . .
B10 B6 B5 60.1(2) . .
B10 B6 H6A 122.8 . .
B10 B6 B11 59.81(19) . .
B11 B6 H6A 122.5 . .
C2 B7 B3 59.09(15) . .
C2 B7 H7A 124.0 . .
C2 B7 B8 106.23(18) . .
C2 B7 B11 58.64(16) . .
C2 B7 B12 105.2(2) . .
B3 B7 H7A 121.6 . .
B3 B7 B8 60.14(15) . .
B3 B7 B11 107.62(19) . .
B3 B7 B12 108.08(18) . .
B8 B7 H7A 121.4 . .
B11 B7 H7A 121.8 . .
B11 B7 B8 108.60(18) . .
B11 B7 B12 59.67(18) . .
B12 B7 H7A 122.2 . .
B12 B7 B8 60.74(15) . .
C5 B8 B3 122.21(19) . .
C5 B8 B4 120.48(19) . .
C5 B8 B7 124.49(19) . .
C5 B8 B9 121.8(2) . .
C5 B8 B12 124.4(2) . .
B3 B8 B4 59.39(15) . .
B3 B8 B7 59.27(15) . .
B3 B8 B9 106.4(2) . .
B3 B8 B12 106.2(2) . .
B4 B8 B7 106.4(2) . .
B4 B8 B9 59.32(16) . .
B4 B8 B12 106.3(2) . .
B7 B8 B9 106.35(19) . .
B7 B8 B12 59.18(15) . .
B9 B8 B12 59.31(16) . .
B4 B9 B8 60.02(15) . .
B4 B9 H9A 122.0 . .
B4 B9 B10 107.7(2) . .
B4 B9 B12 107.7(2) . .
B5 B9 B4 59.95(17) . .
B5 B9 B8 108.3(2) . .
B5 B9 H9A 121.9 . .
B5 B9 B10 59.6(2) . .
B5 B9 B12 107.6(2) . .
B8 B9 H9A 121.1 . .
B10 B9 B8 108.7(2) . .
B10 B9 H9A 121.7 . .
B12 B9 B8 60.40(15) . .
B12 B9 H9A 121.8 . .
B12 B9 B10 60.02(18) . .
B5 B10 B9 59.72(19) . .
B5 B10 H10A 122.0 . .
B5 B10 B12 107.6(2) . .
B6 B10 B5 60.05(19) . .
B6 B10 B9 108.1(2) . .
B6 B10 H10A 121.4 . .
B6 B10 B12 108.1(2) . .
B9 B10 H10A 121.9 . .
B11 B10 B5 107.7(2) . .
B11 B10 B6 60.29(18) . .
B11 B10 B9 107.5(2) . .
B11 B10 H10A 122.0 . .
B11 B10 B12 59.64(18) . .
B12 B10 B9 59.87(18) . .
B12 B10 H10A 121.9 . .
C2 B11 B6 59.56(16) . .
C2 B11 B7 58.77(16) . .
C2 B11 B10 106.0(2) . .
C2 B11 H11 124.0 . .
C2 B11 B12 105.8(2) . .
B6 B11 B7 108.6(2) . .
B6 B11 H11 121.1 . .
B7 B11 H11 121.3 . .
B10 B11 B6 59.90(19) . .
B10 B11 B7 108.9(2) . .
B10 B11 H11 121.7 . .
B10 B11 B12 60.80(19) . .
B12 B11 B6 108.8(2) . .
B12 B11 B7 60.21(17) . .
B12 B11 H11 121.7 . .
B7 B12 B8 60.08(15) . .
B7 B12 B9 107.8(2) . .
B7 B12 B10 107.8(2) . .
B7 B12 H12 121.8 . .
B8 B12 H12 121.2 . .
B9 B12 B8 60.29(15) . .
B9 B12 B10 60.11(18) . .
B9 B12 H12 121.8 . .
B10 B12 B8 108.7(2) . .
B10 B12 H12 121.7 . .
B11 B12 B7 60.12(17) . .
B11 B12 B8 108.4(2) . .
B11 B12 B9 107.6(2) . .
B11 B12 B10 59.56(19) . .
B11 B12 H12 121.9 . .

loop_
_geom_bond_atom_site_label_1
_geom_bond_atom_site_label_2
_geom_bond_distance
_geom_bond_site_symmetry_2
O1 C11 1.206(3) .
O2 C11 1.331(3) .
O2 C12 1.450(3) .
C1 C2 1.677(3) .
C1 C4 1.514(4) .
C1 B3 1.717(4) .
C1 B4 1.695(4) .
C1 B5 1.691(4) .
C1 B6 1.720(4) .
C2 C3 1.518(3) .
C2 B3 1.708(4) .
C2 B6 1.721(4) .
C2 B7 1.701(4) .
C2 B11 1.699(4) .
C3 H3A 0.9600 .
C3 H3B 0.9600 .
C3 H3C 0.9600 .
C4 H4A 0.9600 .
C4 H4B 0.9600 .
C4 H4C 0.9600 .
C5 C6 1.394(3) .
C5 C10 1.391(3) .
C5 B8 1.573(4) .
C6 H6 0.9300 .
C6 C7 1.377(4) .
C7 H7 0.9300 .
C7 C8 1.375(3) .
C8 C9 1.384(3) .
C8 C11 1.486(4) .
C9 H9 0.9300 .
C9 C10 1.381(3) .
C10 H10 0.9300 .
C12 H12A 0.9700 .
C12 H12B 0.9700 .
C12 C13 1.468(5) .
C13 H13A 0.9600 .
C13 H13B 0.9600 .
C13 H13C 0.9600 .
B3 H3 1.1000 .
B3 B4 1.763(4) .
B3 B7 1.760(4) .
B3 B8 1.776(4) .
B4 H4 1.1000 .
B4 B5 1.765(4) .
B4 B8 1.782(4) .
B4 B9 1.770(4) .
B5 H5 1.1000 .
B5 B6 1.762(5) .
B5 B9 1.764(5) .
B5 B10 1.762(5) .
B6 H6A 1.1000 .
B6 B10 1.758(5) .
B6 B11 1.765(4) .
B7 H7A 1.1000 .
B7 B8 1.784(4) .
B7 B11 1.766(4) .
B7 B12 1.768(4) .
B8 B9 1.794(4) .
B8 B12 1.796(4) .
B9 H9A 1.1000 .
B9 B10 1.780(5) .
B9 B12 1.776(4) .
B10 H10A 1.1000 .
B10 B11 1.757(4) .
B10 B12 1.779(5) .
B11 H11 1.1000 .
B11 B12 1.758(5) .
B12 H12 1.1000 .

loop_
_geom_torsion_atom_site_label_1
_geom_torsion_atom_site_label_2
_geom_torsion_atom_site_label_3
_geom_torsion_atom_site_label_4
_geom_torsion
_geom_torsion_site_symmetry_1
_geom_torsion_site_symmetry_2
_geom_torsion_site_symmetry_3
_geom_torsion_site_symmetry_4
C1 C2 B3 B4 35.93(18) . . . .
C1 C2 B3 B7 138.2(2) . . . .
C1 C2 B3 B8 99.10(19) . . . .
C1 C2 B6 B5 -36.2(2) . . . .
C1 C2 B6 B10 -98.6(2) . . . .
C1 C2 B6 B11 -137.7(2) . . . .
C1 C2 B7 B3 -38.47(18) . . . .
C1 C2 B7 B8 0.4(2) . . . .
C1 C2 B7 B11 102.6(2) . . . .
C1 C2 B7 B12 63.8(2) . . . .
C1 C2 B11 B6 38.7(2) . . . .
C1 C2 B11 B7 -103.3(2) . . . .
C1 C2 B11 B10 -0.6(3) . . . .
C1 C2 B11 B12 -64.1(2) . . . .
C1 B3 B4 B5 34.3(2) . . . .
C1 B3 B4 B8 136.2(2) . . . .
C1 B3 B4 B9 97.6(2) . . . .
C1 B3 B7 C2 36.28(17) . . . .
C1 B3 B7 B8 -99.7(2) . . . .
C1 B3 B7 B11 2.0(3) . . . .
C1 B3 B7 B12 -61.0(3) . . . .
C1 B3 B8 C5 -146.7(2) . . . .
C1 B3 B8 B4 -37.75(17) . . . .
C1 B3 B8 B7 99.51(19) . . . .
C1 B3 B8 B9 -0.1(2) . . . .
C1 B3 B8 B12 62.0(2) . . . .
C1 B4 B5 B6 34.3(2) . . . .
C1 B4 B5 B9 135.7(2) . . . .
C1 B4 B5 B10 97.9(2) . . . .
C1 B4 B8 C5 150.2(2) . . . .
C1 B4 B8 B3 38.47(18) . . . .
C1 B4 B8 B7 1.0(2) . . . .
C1 B4 B8 B9 -98.6(2) . . . .
C1 B4 B8 B12 -61.0(2) . . . .
C1 B4 B9 B5 -38.14(17) . . . .
C1 B4 B9 B8 100.76(19) . . . .
C1 B4 B9 B10 -1.0(2) . . . .
C1 B4 B9 B12 62.3(2) . . . .
C1 B5 B6 C2 36.3(2) . . . .
C1 B5 B6 B10 135.2(2) . . . .
C1 B5 B6 B11 97.2(2) . . . .
C1 B5 B9 B4 38.35(18) . . . .
C1 B5 B9 B8 1.5(3) . . . .
C1 B5 B9 B10 -99.9(2) . . . .
C1 B5 B9 B12 -62.4(2) . . . .
C1 B5 B10 B6 -39.3(2) . . . .
C1 B5 B10 B9 99.4(2) . . . .
C1 B5 B10 B11 -0.9(3) . . . .
C1 B5 B10 B12 62.0(3) . . . .
C1 B6 B10 B5 38.25(18) . . . .
C1 B6 B10 B9 1.4(3) . . . .
C1 B6 B10 B11 -98.9(2) . . . .
C1 B6 B10 B12 -62.0(2) . . . .
C1 B6 B11 C2 -36.38(19) . . . .
C1 B6 B11 B7 -2.7(3) . . . .
C1 B6 B11 B10 98.9(2) . . . .
C1 B6 B11 B12 61.3(3) . . . .
C2 C1 B3 B4 -138.4(2) . . . .
C2 C1 B3 B7 -36.32(18) . . . .
C2 C1 B3 B8 -99.61(19) . . . .
C2 C1 B4 B3 37.98(18) . . . .
C2 C1 B4 B5 -103.0(2) . . . .
C2 C1 B4 B8 -0.8(3) . . . .
C2 C1 B4 B9 -64.2(2) . . . .
C2 C1 B5 B4 103.0(2) . . . .
C2 C1 B5 B6 -38.8(2) . . . .
C2 C1 B5 B9 63.9(2) . . . .
C2 C1 B5 B10 0.6(3) . . . .
C2 C1 B6 B5 137.7(2) . . . .
C2 C1 B6 B10 98.5(2) . . . .
C2 C1 B6 B11 36.37(19) . . . .
C2 B3 B4 C1 -36.08(18) . . . .
C2 B3 B4 B5 -1.8(3) . . . .
C2 B3 B4 B8 100.2(2) . . . .
C2 B3 B4 B9 61.5(2) . . . .
C2 B3 B7 B8 -135.99(19) . . . .
C2 B3 B7 B11 -34.25(19) . . . .
C2 B3 B7 B12 -97.3(2) . . . .
C2 B3 B8 C5 152.06(19) . . . .
C2 B3 B8 B4 -99.04(19) . . . .
C2 B3 B8 B7 38.22(16) . . . .
C2 B3 B8 B9 -61.4(2) . . . .
C2 B3 B8 B12 0.7(2) . . . .
C2 B6 B10 B5 98.8(2) . . . .
C2 B6 B10 B9 61.9(2) . . . .
C2 B6 B10 B11 -38.32(18) . . . .
C2 B6 B10 B12 -1.4(3) . . . .
C2 B6 B11 B7 33.7(2) . . . .
C2 B6 B11 B10 135.2(2) . . . .
C2 B6 B11 B12 97.6(2) . . . .
C2 B7 B8 C5 -148.5(2) . . . .
C2 B7 B8 B3 -38.38(17) . . . .
C2 B7 B8 B4 -0.9(2) . . . .
C2 B7 B8 B9 61.2(2) . . . .
C2 B7 B8 B12 98.7(2) . . . .
C2 B7 B11 B6 -34.0(2) . . . .
C2 B7 B11 B10 -97.6(2) . . . .
C2 B7 B11 B12 -135.5(2) . . . .
C2 B7 B12 B8 -100.3(2) . . . .
C2 B7 B12 B9 -62.1(3) . . . .
C2 B7 B12 B10 1.3(3) . . . .
C2 B7 B12 B11 38.36(18) . . . .
C2 B11 B12 B7 -38.54(17) . . . .
C2 B11 B12 B8 -1.5(3) . . . .
C2 B11 B12 B9 62.3(2) . . . .
C2 B11 B12 B10 99.8(2) . . . .
C3 C2 B3 C1 108.4(2) . . . .
C3 C2 B3 B4 144.3(2) . . . .
C3 C2 B3 B7 -113.4(2) . . . .
C3 C2 B3 B8 -152.5(2) . . . .
C3 C2 B6 C1 -108.9(2) . . . .
C3 C2 B6 B5 -145.1(2) . . . .
C3 C2 B6 B10 152.5(2) . . . .
C3 C2 B6 B11 113.4(3) . . . .
C3 C2 B7 B3 107.1(3) . . . .
C3 C2 B7 B8 146.0(2) . . . .
C3 C2 B7 B11 -111.8(3) . . . .
C3 C2 B7 B12 -150.7(2) . . . .
C3 C2 B11 B6 -105.6(3) . . . .
C3 C2 B11 B7 112.4(2) . . . .
C3 C2 B11 B10 -144.9(2) . . . .
C3 C2 B11 B12 151.6(2) . . . .
C4 C1 C2 C3 -1.8(3) . . . .
C4 C1 C2 B3 106.3(3) . . . .
C4 C1 C2 B6 -108.1(3) . . . .
C4 C1 C2 B7 145.3(2) . . . .
C4 C1 C2 B11 -147.5(2) . . . .
C4 C1 B3 C2 -109.7(2) . . . .
C4 C1 B3 B4 112.0(2) . . . .
C4 C1 B3 B7 -146.0(2) . . . .
C4 C1 B3 B8 150.7(2) . . . .
C4 C1 B4 B3 -106.5(3) . . . .
C4 C1 B4 B5 112.6(3) . . . .
C4 C1 B4 B8 -145.3(2) . . . .
C4 C1 B4 B9 151.4(2) . . . .
C4 C1 B5 B4 -110.6(3) . . . .
C4 C1 B5 B6 107.7(3) . . . .
C4 C1 B5 B9 -149.6(2) . . . .
C4 C1 B5 B10 147.0(3) . . . .
C4 C1 B6 C2 109.3(3) . . . .
C4 C1 B6 B5 -113.0(3) . . . .
C4 C1 B6 B10 -152.2(2) . . . .
C4 C1 B6 B11 145.6(2) . . . .
C5 C6 C7 C8 -0.3(4) . . . .
C5 B8 B9 B4 109.0(2) . . . .
C5 B8 B9 B5 145.9(2) . . . .
C5 B8 B9 B10 -150.9(2) . . . .
C5 B8 B9 B12 -113.9(3) . . . .
C5 B8 B12 B7 -113.0(2) . . . .
C5 B8 B12 B9 109.7(3) . . . .
C5 B8 B12 B10 146.7(2) . . . .
C5 B8 B12 B11 -150.1(2) . . . .
C6 C5 C10 C9 -0.9(3) . . . .
C6 C5 B8 B3 175.6(2) . . . .
C6 C5 B8 B4 104.7(3) . . . .
C6 C5 B8 B7 -111.8(3) . . . .
C6 C5 B8 B9 34.1(3) . . . .
C6 C5 B8 B12 -38.3(3) . . . .
C6 C7 C8 C9 -0.1(4) . . . .
C6 C7 C8 C11 -179.8(2) . . . .
C7 C8 C9 C10 0.0(4) . . . .
C7 C8 C11 O1 -2.5(4) . . . .
C7 C8 C11 O2 177.0(2) . . . .
C8 C9 C10 C5 0.5(4) . . . .
C9 C8 C11 O1 177.9(3) . . . .
C9 C8 C11 O2 -2.6(3) . . . .
C10 C5 C6 C7 0.8(3) . . . .
C10 C5 B8 B3 -2.8(3) . . . .
C10 C5 B8 B4 -73.7(3) . . . .
C10 C5 B8 B7 69.8(3) . . . .
C10 C5 B8 B9 -144.3(2) . . . .
C10 C5 B8 B12 143.4(2) . . . .
C11 O2 C12 C13 -178.4(3) . . . .
C11 C8 C9 C10 179.6(2) . . . .
C12 O2 C11 O1 -2.3(4) . . . .
C12 O2 C11 C8 178.2(2) . . . .
B3 C1 C2 C3 -108.1(2) . . . .
B3 C1 C2 B6 145.6(2) . . . .
B3 C1 C2 B7 39.00(19) . . . .
B3 C1 C2 B11 106.2(2) . . . .
B3 C1 B4 B5 -140.9(2) . . . .
B3 C1 B4 B8 -38.76(17) . . . .
B3 C1 B4 B9 -102.13(19) . . . .
B3 C1 B5 B4 37.43(19) . . . .
B3 C1 B5 B6 -104.3(2) . . . .
B3 C1 B5 B9 -1.6(3) . . . .
B3 C1 B5 B10 -65.0(3) . . . .
B3 C1 B6 C2 -32.2(2) . . . .
B3 C1 B6 B5 105.5(2) . . . .
B3 C1 B6 B10 66.3(2) . . . .
B3 C1 B6 B11 4.1(3) . . . .
B3 C2 B6 C1 32.5(2) . . . .
B3 C2 B6 B5 -3.7(3) . . . .
B3 C2 B6 B10 -66.1(3) . . . .
B3 C2 B6 B11 -105.2(2) . . . .
B3 C2 B7 B8 38.87(17) . . . .
B3 C2 B7 B11 141.09(19) . . . .
B3 C2 B7 B12 102.23(19) . . . .
B3 C2 B11 B6 104.8(2) . . . .
B3 C2 B11 B7 -37.23(18) . . . .
B3 C2 B11 B10 65.5(3) . . . .
B3 C2 B11 B12 2.0(3) . . . .
B3 B4 B5 C1 -34.76(19) . . . .
B3 B4 B5 B6 -0.4(3) . . . .
B3 B4 B5 B9 100.9(2) . . . .
B3 B4 B5 B10 63.1(3) . . . .
B3 B4 B8 C5 111.7(2) . . . .
B3 B4 B8 B7 -37.46(17) . . . .
B3 B4 B8 B9 -137.0(2) . . . .
B3 B4 B8 B12 -99.4(2) . . . .
B3 B4 B9 B5 -100.5(2) . . . .
B3 B4 B9 B8 38.43(19) . . . .
B3 B4 B9 B10 -63.3(3) . . . .
B3 B4 B9 B12 0.0(3) . . . .
B3 B7 B8 C5 -110.1(2) . . . .
B3 B7 B8 B4 37.52(17) . . . .
B3 B7 B8 B9 99.6(2) . . . .
B3 B7 B8 B12 137.0(2) . . . .
B3 B7 B11 C2 34.44(18) . . . .
B3 B7 B11 B6 0.4(3) . . . .
B3 B7 B11 B10 -63.2(3) . . . .
B3 B7 B11 B12 -101.0(2) . . . .
B3 B7 B12 B8 -38.4(2) . . . .
B3 B7 B12 B9 -0.2(3) . . . .
B3 B7 B12 B10 63.2(3) . . . .
B3 B7 B12 B11 100.3(2) . . . .
B3 B8 B9 B4 -37.70(18) . . . .
B3 B8 B9 B5 -0.9(2) . . . .
B3 B8 B9 B10 62.4(3) . . . .
B3 B8 B9 B12 99.4(2) . . . .
B3 B8 B12 B7 37.59(18) . . . .
B3 B8 B12 B9 -99.7(2) . . . .
B3 B8 B12 B10 -62.7(2) . . . .
B3 B8 B12 B11 0.5(2) . . . .
B4 C1 C2 C3 -146.8(2) . . . .
B4 C1 C2 B3 -38.76(19) . . . .
B4 C1 C2 B6 106.8(2) . . . .
B4 C1 C2 B7 0.2(3) . . . .
B4 C1 C2 B11 67.5(3) . . . .
B4 C1 B3 C2 138.4(2) . . . .
B4 C1 B3 B7 102.1(2) . . . .
B4 C1 B3 B8 38.77(17) . . . .
B4 C1 B5 B6 -141.7(2) . . . .
B4 C1 B5 B9 -39.05(19) . . . .
B4 C1 B5 B10 -102.4(2) . . . .
B4 C1 B6 C2 -100.7(2) . . . .
B4 C1 B6 B5 37.1(2) . . . .
B4 C1 B6 B10 -2.1(2) . . . .
B4 C1 B6 B11 -64.3(2) . . . .
B4 B3 B7 C2 97.5(2) . . . .
B4 B3 B7 B8 -38.48(18) . . . .
B4 B3 B7 B11 63.3(3) . . . .
B4 B3 B7 B12 0.2(3) . . . .
B4 B3 B8 C5 -108.9(2) . . . .
B4 B3 B8 B7 137.3(2) . . . .
B4 B3 B8 B9 37.67(18) . . . .
B4 B3 B8 B12 99.7(2) . . . .
B4 B5 B6 C1 -33.9(2) . . . .
B4 B5 B6 C2 2.4(3) . . . .
B4 B5 B6 B10 101.3(3) . . . .
B4 B5 B6 B11 63.3(3) . . . .
B4 B5 B9 B8 -36.86(18) . . . .
B4 B5 B9 B10 -138.2(2) . . . .
B4 B5 B9 B12 -100.7(2) . . . .
B4 B5 B10 B6 -101.0(2) . . . .
B4 B5 B10 B9 37.6(2) . . . .
B4 B5 B10 B11 -62.7(3) . . . .
B4 B5 B10 B12 0.2(3) . . . .
B4 B8 B9 B5 36.83(19) . . . .
B4 B8 B9 B10 100.1(3) . . . .
B4 B8 B9 B12 137.1(2) . . . .
B4 B8 B12 B7 99.7(2) . . . .
B4 B8 B12 B9 -37.6(2) . . . .
B4 B8 B12 B10 -0.6(3) . . . .
B4 B8 B12 B11 62.6(2) . . . .
B4 B9 B10 B5 -37.27(19) . . . .
B4 B9 B10 B6 -0.2(3) . . . .
B4 B9 B10 B11 63.4(3) . . . .
B4 B9 B10 B12 100.7(2) . . . .
B4 B9 B12 B7 0.2(3) . . . .
B4 B9 B12 B8 38.3(2) . . . .
B4 B9 B12 B10 -100.6(3) . . . .
B4 B9 B12 B11 -63.3(3) . . . .
B5 C1 C2 C3 145.7(2) . . . .
B5 C1 C2 B3 -106.2(2) . . . .
B5 C1 C2 B6 39.3(2) . . . .
B5 C1 C2 B7 -67.2(2) . . . .
B5 C1 C2 B11 0.0(3) . . . .
B5 C1 B3 C2 100.7(2) . . . .
B5 C1 B3 B4 -37.7(2) . . . .
B5 C1 B3 B7 64.4(2) . . . .
B5 C1 B3 B8 1.1(3) . . . .
B5 C1 B4 B3 140.9(2) . . . .
B5 C1 B4 B8 102.2(2) . . . .
B5 C1 B4 B9 38.80(18) . . . .
B5 C1 B6 C2 -137.7(2) . . . .
B5 C1 B6 B10 -39.2(2) . . . .
B5 C1 B6 B11 -101.4(3) . . . .
B5 B4 B8 C5 -148.1(2) . . . .
B5 B4 B8 B3 100.1(2) . . . .
B5 B4 B8 B7 62.7(2) . . . .
B5 B4 B8 B9 -36.9(2) . . . .
B5 B4 B8 B12 0.7(3) . . . .
B5 B4 B9 B8 138.9(2) . . . .
B5 B4 B9 B10 37.13(19) . . . .
B5 B4 B9 B12 100.5(2) . . . .
B5 B6 B10 B9 -36.9(2) . . . .
B5 B6 B10 B11 -137.2(2) . . . .
B5 B6 B10 B12 -100.2(2) . . . .
B5 B6 B11 C2 -97.1(2) . . . .
B5 B6 B11 B7 -63.4(3) . . . .
B5 B6 B11 B10 38.1(2) . . . .
B5 B6 B11 B12 0.5(3) . . . .
B5 B9 B10 B6 37.0(2) . . . .
B5 B9 B10 B11 100.7(3) . . . .
B5 B9 B10 B12 138.0(2) . . . .
B5 B9 B12 B7 63.4(3) . . . .
B5 B9 B12 B8 101.5(2) . . . .
B5 B9 B12 B10 -37.3(2) . . . .
B5 B9 B12 B11 -0.1(3) . . . .
B5 B10 B11 C2 1.0(3) . . . .
B5 B10 B11 B6 -38.2(2) . . . .
B5 B10 B11 B7 62.8(3) . . . .
B5 B10 B11 B12 100.4(2) . . . .
B5 B10 B12 B7 -63.4(3) . . . .
B5 B10 B12 B8 0.2(3) . . . .
B5 B10 B12 B9 37.3(2) . . . .
B5 B10 B12 B11 -100.6(3) . . . .
B6 C1 C2 C3 106.4(3) . . . .
B6 C1 C2 B3 -145.6(2) . . . .
B6 C1 C2 B7 -106.6(2) . . . .
B6 C1 C2 B11 -39.3(2) . . . .
B6 C1 B3 C2 32.4(2) . . . .
B6 C1 B3 B4 -106.0(2) . . . .
B6 C1 B3 B7 -3.9(3) . . . .
B6 C1 B3 B8 -67.2(2) . . . .
B6 C1 B4 B3 104.1(2) . . . .
B6 C1 B4 B5 -36.8(2) . . . .
B6 C1 B4 B8 65.4(2) . . . .
B6 C1 B4 B9 2.0(2) . . . .
B6 C1 B5 B4 141.7(2) . . . .
B6 C1 B5 B9 102.7(2) . . . .
B6 C1 B5 B10 39.3(2) . . . .
B6 C2 B3 C1 -32.5(2) . . . .
B6 C2 B3 B4 3.5(3) . . . .
B6 C2 B3 B7 105.7(2) . . . .
B6 C2 B3 B8 66.6(2) . . . .
B6 C2 B7 B3 -104.6(2) . . . .
B6 C2 B7 B8 -65.7(2) . . . .
B6 C2 B7 B11 36.48(19) . . . .
B6 C2 B7 B12 -2.4(3) . . . .
B6 C2 B11 B7 -142.0(2) . . . .
B6 C2 B11 B10 -39.3(2) . . . .
B6 C2 B11 B12 -102.8(2) . . . .
B6 B5 B9 B4 101.1(2) . . . .
B6 B5 B9 B8 64.2(3) . . . .
B6 B5 B9 B10 -37.1(2) . . . .
B6 B5 B9 B12 0.4(3) . . . .
B6 B5 B10 B9 138.6(2) . . . .
B6 B5 B10 B11 38.3(2) . . . .
B6 B5 B10 B12 101.2(2) . . . .
B6 B10 B11 C2 39.2(2) . . . .
B6 B10 B11 B7 101.0(2) . . . .
B6 B10 B11 B12 138.6(2) . . . .
B6 B10 B12 B7 0.0(3) . . . .
B6 B10 B12 B8 63.6(3) . . . .
B6 B10 B12 B9 100.8(2) . . . .
B6 B10 B12 B11 -37.2(2) . . . .
B6 B11 B12 B7 -101.1(2) . . . .
B6 B11 B12 B8 -64.1(2) . . . .
B6 B11 B12 B9 -0.3(3) . . . .
B6 B11 B12 B10 37.2(2) . . . .
B7 C2 B3 C1 -138.2(2) . . . .
B7 C2 B3 B4 -102.3(2) . . . .
B7 C2 B3 B8 -39.09(17) . . . .
B7 C2 B6 C1 101.0(2) . . . .
B7 C2 B6 B5 64.8(3) . . . .
B7 C2 B6 B10 2.4(3) . . . .
B7 C2 B6 B11 -36.7(2) . . . .
B7 C2 B11 B6 142.0(2) . . . .
B7 C2 B11 B10 102.7(2) . . . .
B7 C2 B11 B12 39.22(18) . . . .
B7 B3 B4 C1 -97.7(2) . . . .
B7 B3 B4 B5 -63.4(3) . . . .
B7 B3 B4 B8 38.53(19) . . . .
B7 B3 B4 B9 -0.1(3) . . . .
B7 B3 B8 C5 113.8(2) . . . .
B7 B3 B8 B4 -137.3(2) . . . .
B7 B3 B8 B9 -99.6(2) . . . .
B7 B3 B8 B12 -37.55(18) . . . .
B7 B8 B9 B4 -99.7(2) . . . .
B7 B8 B9 B5 -62.9(2) . . . .
B7 B8 B9 B10 0.3(3) . . . .
B7 B8 B9 B12 37.3(2) . . . .
B7 B8 B12 B9 -137.3(2) . . . .
B7 B8 B12 B10 -100.3(2) . . . .
B7 B8 B12 B11 -37.10(19) . . . .
B7 B11 B12 B8 37.08(18) . . . .
B7 B11 B12 B9 100.8(2) . . . .
B7 B11 B12 B10 138.3(2) . . . .
B8 C5 C6 C7 -177.7(2) . . . .
B8 C5 C10 C9 177.5(2) . . . .
B8 B3 B4 C1 -136.2(2) . . . .
B8 B3 B4 B5 -101.9(2) . . . .
B8 B3 B4 B9 -38.67(19) . . . .
B8 B3 B7 C2 135.99(19) . . . .
B8 B3 B7 B11 101.7(2) . . . .
B8 B3 B7 B12 38.7(2) . . . .
B8 B4 B5 C1 -98.4(2) . . . .
B8 B4 B5 B6 -64.1(3) . . . .
B8 B4 B5 B9 37.25(19) . . . .
B8 B4 B5 B10 -0.6(3) . . . .
B8 B4 B9 B5 -138.9(2) . . . .
B8 B4 B9 B10 -101.8(2) . . . .
B8 B4 B9 B12 -38.4(2) . . . .
B8 B7 B11 C2 98.1(2) . . . .
B8 B7 B11 B6 64.0(3) . . . .
B8 B7 B11 B10 0.4(3) . . . .
B8 B7 B11 B12 -37.4(2) . . . .
B8 B7 B12 B9 38.2(2) . . . .
B8 B7 B12 B10 101.7(2) . . . .
B8 B7 B12 B11 138.7(2) . . . .
B8 B9 B10 B5 -100.8(2) . . . .
B8 B9 B10 B6 -63.8(3) . . . .
B8 B9 B10 B11 -0.1(3) . . . .
B8 B9 B10 B12 37.2(2) . . . .
B8 B9 B12 B7 -38.1(2) . . . .
B8 B9 B12 B10 -138.8(2) . . . .
B8 B9 B12 B11 -101.6(2) . . . .
B9 B4 B5 C1 -135.7(2) . . . .
B9 B4 B5 B6 -101.3(3) . . . .
B9 B4 B5 B10 -37.8(2) . . . .
B9 B4 B8 C5 -111.2(2) . . . .
B9 B4 B8 B3 137.0(2) . . . .
B9 B4 B8 B7 99.6(2) . . . .
B9 B4 B8 B12 37.6(2) . . . .
B9 B5 B6 C1 -97.8(2) . . . .
B9 B5 B6 C2 -61.5(3) . . . .
B9 B5 B6 B10 37.4(2) . . . .
B9 B5 B6 B11 -0.6(3) . . . .
B9 B5 B10 B6 -138.6(2) . . . .
B9 B5 B10 B11 -100.3(2) . . . .
B9 B5 B10 B12 -37.4(2) . . . .
B9 B8 B12 B7 137.3(2) . . . .
B9 B8 B12 B10 37.0(2) . . . .
B9 B8 B12 B11 100.2(2) . . . .
B9 B10 B11 C2 -62.0(3) . . . .
B9 B10 B11 B6 -101.2(3) . . . .
B9 B10 B11 B7 -0.2(3) . . . .
B9 B10 B11 B12 37.4(2) . . . .
B9 B10 B12 B7 -100.7(2) . . . .
B9 B10 B12 B8 -37.1(2) . . . .
B9 B10 B12 B11 -138.0(2) . . . .
B10 B5 B6 C1 -135.2(2) . . . .
B10 B5 B6 C2 -98.9(2) . . . .
B10 B5 B6 B11 -38.0(2) . . . .
B10 B5 B9 B4 138.2(2) . . . .
B10 B5 B9 B8 101.3(2) . . . .
B10 B5 B9 B12 37.5(2) . . . .
B10 B6 B11 C2 -135.2(2) . . . .
B10 B6 B11 B7 -101.5(2) . . . .
B10 B6 B11 B12 -37.6(2) . . . .
B10 B9 B12 B7 100.7(3) . . . .
B10 B9 B12 B8 138.8(2) . . . .
B10 B9 B12 B11 37.3(2) . . . .
B10 B11 B12 B7 -138.3(2) . . . .
B10 B11 B12 B8 -101.3(2) . . . .
B10 B11 B12 B9 -37.5(2) . . . .
B11 C2 B3 C1 -100.8(2) . . . .
B11 C2 B3 B4 -64.9(2) . . . .
B11 C2 B3 B7 37.40(18) . . . .
B11 C2 B3 B8 -1.7(2) . . . .
B11 C2 B6 C1 137.7(2) . . . .
B11 C2 B6 B5 101.5(3) . . . .
B11 C2 B6 B10 39.0(2) . . . .
B11 C2 B7 B3 -141.09(19) . . . .
B11 C2 B7 B8 -102.2(2) . . . .
B11 C2 B7 B12 -38.85(18) . . . .
B11 B6 B10 B5 137.2(2) . . . .
B11 B6 B10 B9 100.3(2) . . . .
B11 B6 B10 B12 36.9(2) . . . .
B11 B7 B8 C5 149.8(2) . . . .
B11 B7 B8 B3 -100.1(2) . . . .
B11 B7 B8 B4 -62.6(2) . . . .
B11 B7 B8 B9 -0.5(3) . . . .
B11 B7 B8 B12 36.9(2) . . . .
B11 B7 B12 B8 -138.7(2) . . . .
B11 B7 B12 B9 -100.5(2) . . . .
B11 B7 B12 B10 -37.0(2) . . . .
B11 B10 B12 B7 37.3(2) . . . .
B11 B10 B12 B8 100.9(2) . . . .
B11 B10 B12 B9 138.0(2) . . . .
B12 B7 B8 C5 112.9(3) . . . .
B12 B7 B8 B3 -137.0(2) . . . .
B12 B7 B8 B4 -99.5(2) . . . .
B12 B7 B8 B9 -37.4(2) . . . .
B12 B7 B11 C2 135.5(2) . . . .
B12 B7 B11 B6 101.4(2) . . . .
B12 B7 B11 B10 37.8(2) . . . .
B12 B8 B9 B4 -137.1(2) . . . .
B12 B8 B9 B5 -100.3(2) . . . .
B12 B8 B9 B10 -37.0(2) . . . .
B12 B9 B10 B5 -138.0(2) . . . .
B12 B9 B10 B6 -100.9(2) . . . .
B12 B9 B10 B11 -37.3(2) . . . .
B12 B10 B11 C2 -99.4(2) . . . .
B12 B10 B11 B6 -138.6(2) . . . .
B12 B10 B11 B7 -37.6(2) . . . .
